data_7016810
loop_
_publ_author_name
'Lotz, Simon'
'Landman, Maril\'e'
'Olivier, Andrew J.'
'Bezuidenhout, Daniela I.'
'Liles, David C.'
'Palmer, Eric R.'

_publ_section_title
;
 Rhenium ethoxy- and hydroxycarbene complexes with thiophene
 substituents.
;
_journal_issue 37
_journal_name_full 'Dalton transactions (Cambridge, England : 2003)'
_journal_page_first 9394
_journal_page_last 9403
_journal_paper_doi 10.1039/c1dt10824g
_journal_volume 40
_journal_year 2011
_chemical_formula_moiety 'C18 H8 O10 Re2 S2'
_chemical_formula_sum 'C18 H8 O10 Re2 S2'
_chemical_formula_weight 820.76
_chemical_name_common
;
Octacarbonyl-(mu-hydrido)-(mu-(hydrogen-bis-(oxo-thien-2-yl-
methylidene)))-di-rhenium
;
_chemical_name_systematic
;
Octacarbonyl-(\m-hydrido)-(\m-(hydrogen-bis-
(oxo-thien-2-yl-methylidene)))-di-rhenium
;
_space_group_IT_number 14
_symmetry_cell_setting monoclinic
_symmetry_space_group_name_Hall '-P 2ybc'
_symmetry_space_group_name_H-M 'P 1 21/c 1'
_atom_sites_solution_hydrogens difmap
_atom_sites_solution_primary direct
_atom_sites_solution_secondary difmap
_audit_creation_method SHELXL-97
_cell_angle_alpha 90.00
_cell_angle_beta 97.280(1)
_cell_angle_gamma 90.00
_cell_formula_units_Z 4
_cell_length_a 14.2721(8)
_cell_length_b 12.2456(7)
_cell_length_c 13.1170(7)
_cell_measurement_reflns_used 8987
_cell_measurement_temperature 293(2)
_cell_measurement_theta_max 26.415
_cell_measurement_theta_min 2.591
_cell_volume 2274.0(2)
_computing_cell_refinement 'SAINT (Bruker, 2001)'
_computing_data_collection 'SMART (Bruker, 2001)'
_computing_data_reduction SAINT
_computing_molecular_graphics ' ORTEP-3 for Windows (Farrugia, 1997), POV-Ray (Cason, 2004)'
_computing_publication_material SHELXL-97
_computing_structure_refinement 'SHELXTL and SHELXL-97 (Sheldrick, 1997)'
_computing_structure_solution 'SHELXTL (Bruker, 2001)'
_diffrn_ambient_temperature 293(2)
_diffrn_detector 'SMART 1000 CCD'
_diffrn_detector_area_resol_mean 8.3
_diffrn_measured_fraction_theta_full 0.986
_diffrn_measured_fraction_theta_max 0.890
_diffrn_measurement_device_type 'Bruker (Seimens) P4'
_diffrn_measurement_method '\f and \w scans'
_diffrn_radiation_monochromator graphite
_diffrn_radiation_source 'fine-focus sealed tube'
_diffrn_radiation_type MoK\a
_diffrn_radiation_wavelength 0.71073
_diffrn_reflns_av_R_equivalents 0.0197
_diffrn_reflns_av_sigmaI/netI 0.0197
_diffrn_reflns_limit_h_max 14
_diffrn_reflns_limit_h_min -16
_diffrn_reflns_limit_k_max 15
_diffrn_reflns_limit_k_min -15
_diffrn_reflns_limit_l_max 7
_diffrn_reflns_limit_l_min -16
_diffrn_reflns_number 11867
_diffrn_reflns_theta_full 25.00
_diffrn_reflns_theta_max 26.53
_diffrn_reflns_theta_min 2.59
_exptl_absorpt_coefficient_mu 10.871
_exptl_absorpt_correction_T_max 0.066
_exptl_absorpt_correction_T_min 0.047
_exptl_absorpt_correction_type multi-scan
_exptl_absorpt_process_details 'SADABS (Bruker, 2001)'
_exptl_crystal_colour orange
_exptl_crystal_density_diffrn 2.397
_exptl_crystal_density_method 'not measured'
_exptl_crystal_description irregular_fragment
_exptl_crystal_F_000 1512
_exptl_crystal_size_max 0.32
_exptl_crystal_size_mid 0.27
_exptl_crystal_size_min 0.25
_refine_diff_density_max 0.687
_refine_diff_density_min -0.569
_refine_diff_density_rms 0.079
_refine_ls_extinction_coef 0.00095(5)
_refine_ls_extinction_expression Fc^*^=kFc[1+0.001xFc^2^\l^3^/sin(2\q)]^-1/4^
_refine_ls_extinction_method SHELXL
_refine_ls_goodness_of_fit_ref 1.077
_refine_ls_hydrogen_treatment mixed
_refine_ls_matrix_type full
_refine_ls_number_parameters 314
_refine_ls_number_reflns 4209
_refine_ls_number_restraints 0
_refine_ls_restrained_S_all 1.077
_refine_ls_R_factor_all 0.0209
_refine_ls_R_factor_gt 0.0179
_refine_ls_shift/su_max 0.004
_refine_ls_shift/su_mean 0.000
_refine_ls_structure_factor_coef Fsqd
_refine_ls_weighting_details 'calc w=1/[\s^2^(Fo^2^)+(0.0194P)^2^+2.1559P] where P=(Fo^2^+2Fc^2^)/3'
_refine_ls_weighting_scheme calc
_refine_ls_wR_factor_gt 0.0451
_refine_ls_wR_factor_ref 0.0466
_reflns_number_gt 3809
_reflns_number_total 4209
_reflns_threshold_expression >2\s(I)
_cod_data_source_file c1dt10824g.txt
_cod_data_source_block ao10an_complex_4a
_cod_original_sg_symbol_H-M 'P 21/c'
_cod_database_code 7016810

loop_
_symmetry_equiv_pos_as_xyz
'x, y, z'
'-x, y+1/2, -z+1/2'
'-x, -y, -z'
'x, -y-1/2, z-1/2'

loop_
_atom_site_label
_atom_site_type_symbol
_atom_site_fract_x
_atom_site_fract_y
_atom_site_fract_z
_atom_site_U_iso_or_equiv
_atom_site_adp_type
_atom_site_occupancy
_atom_site_symmetry_multiplicity
_atom_site_calc_flag
_atom_site_refinement_flags
_atom_site_disorder_assembly
_atom_site_disorder_group
Re1 Re 0.362171(10) 0.951220(12) 0.168441(11) 0.04136(6) Uani 1 1 d . . .
Re2 Re 0.272875(10) 1.053595(11) 0.373569(10) 0.03827(6) Uani 1 1 d . . .
H1 H 0.288(3) 0.969(3) 0.265(3) 0.068(13) Uiso 1 1 d . . .
C1 C 0.4178(3) 0.9046(4) 0.0494(3) 0.0553(10) Uani 1 1 d . . .
O1 O 0.4487(3) 0.8746(3) -0.0208(3) 0.0820(10) Uani 1 1 d . . .
C2 C 0.3420(3) 0.7954(4) 0.2035(3) 0.0597(10) Uani 1 1 d . . .
O2 O 0.3322(3) 0.7079(3) 0.2267(3) 0.0991(12) Uani 1 1 d . . .
C3 C 0.4866(3) 0.9486(3) 0.2541(4) 0.0576(10) Uani 1 1 d . . .
O3 O 0.5590(2) 0.9479(3) 0.3013(3) 0.0907(12) Uani 1 1 d . . .
C4 C 0.3779(3) 1.1087(4) 0.1387(3) 0.0532(9) Uani 1 1 d . . .
O4 O 0.3883(2) 1.1987(3) 0.1214(3) 0.0751(9) Uani 1 1 d . . .
C5 C 0.2318(3) 1.1296(3) 0.4897(3) 0.0534(9) Uani 1 1 d . . .
O5 O 0.2081(2) 1.1760(3) 0.5571(3) 0.0797(10) Uani 1 1 d . . .
C6 C 0.3621(3) 0.9567(3) 0.4612(3) 0.0556(10) Uani 1 1 d . . .
O6 O 0.4112(3) 0.8992(3) 0.5077(3) 0.0945(12) Uani 1 1 d . . .
C7 C 0.3707(3) 1.1659(3) 0.3656(3) 0.0489(9) Uani 1 1 d . . .
O7 O 0.4263(2) 1.2322(3) 0.3617(2) 0.0764(9) Uani 1 1 d . . .
C8 C 0.1784(3) 1.1334(3) 0.2766(3) 0.0507(9) Uani 1 1 d . . .
O8 O 0.1226(2) 1.1752(3) 0.2220(3) 0.0823(10) Uani 1 1 d . . .
C9 C 0.2244(3) 0.9626(3) 0.0800(3) 0.0428(8) Uani 1 1 d . . .
O9 O 0.1480(2) 0.9386(2) 0.1155(2) 0.0548(7) Uani 1 1 d . . .
C10 C 0.1650(3) 0.9283(3) 0.3727(3) 0.0452(8) Uani 1 1 d . . .
O10 O 0.1258(2) 0.8846(2) 0.28910(19) 0.0589(7) Uani 1 1 d . . .
H10 H 0.149(5) 0.912(6) 0.201(6) 0.15(3) Uiso 1 1 d . . .
C11 C 0.2068(3) 1.0021(4) -0.0251(3) 0.0443(10) Uani 0.938(5) 1 d P A 1
S1 S 0.09130(9) 1.00616(13) -0.08606(9) 0.0630(5) Uani 0.938(5) 1 d P A 1
C12 C 0.2671(6) 1.0426(7) -0.0924(6) 0.057(2) Uani 0.938(5) 1 d P A 1
H12 H 0.3325 1.0448 -0.0773 0.068 Uiso 0.938(5) 1 calc PR A 1
C13 C 0.2178(4) 1.0791(6) -0.1849(4) 0.0654(14) Uani 0.938(5) 1 d P A 1
H13 H 0.2468 1.1113 -0.2370 0.078 Uiso 0.938(5) 1 calc PR A 1
C14 C 0.1252(4) 1.0632(6) -0.1906(4) 0.0665(17) Uani 0.938(5) 1 d P A 1
H14 H 0.0831 1.0822 -0.2479 0.080 Uiso 0.938(5) 1 calc PR A 1
C11A C 0.182(3) 1.016(6) -0.036(4) 0.042(6) Uiso 0.062(5) 1 d PG A 2
S1A S 0.284(2) 1.059(3) -0.081(3) 0.042(6) Uiso 0.062(5) 1 d PG A 2
C12A C 0.109(2) 1.023(5) -0.119(5) 0.042(6) Uiso 0.062(5) 1 d PG A 2
H12A H 0.0468 1.0035 -0.1137 0.050(7) Uiso 0.062(5) 1 calc PR A 2
C13A C 0.138(4) 1.061(7) -0.212(4) 0.042(6) Uiso 0.062(5) 1 d PG A 2
H13A H 0.0967 1.0688 -0.2723 0.050(7) Uiso 0.062(5) 1 calc PR A 2
C14A C 0.235(4) 1.085(7) -0.205(3) 0.042(6) Uiso 0.062(5) 1 d PG A 2
H14A H 0.2662 1.1113 -0.2581 0.050(7) Uiso 0.062(5) 1 calc PR A 2
C15 C 0.1278(4) 0.8881(4) 0.4632(4) 0.0411(11) Uani 0.878(6) 1 d P B 1
S2 S 0.03210(18) 0.8012(2) 0.44634(16) 0.0704(6) Uani 0.878(6) 1 d P B 1
C16 C 0.1588(11) 0.9099(12) 0.5675(9) 0.082(6) Uani 0.878(6) 1 d P B 1
H16 H 0.2077 0.9567 0.5925 0.098 Uiso 0.878(6) 1 calc PR B 1
C17 C 0.1014(5) 0.8467(6) 0.6284(4) 0.0647(16) Uani 0.878(6) 1 d P B 1
H17 H 0.1117 0.8454 0.6999 0.078 Uiso 0.878(6) 1 calc PR B 1
C18 C 0.0332(5) 0.7907(7) 0.5750(5) 0.0690(19) Uani 0.878(6) 1 d P B 1
H18 H -0.0104 0.7493 0.6053 0.083 Uiso 0.878(6) 1 calc PR B 1
C15A C 0.115(4) 0.866(4) 0.4512(19) 0.058(5) Uiso 0.122(6) 1 d PG B 2
S2A S 0.1584(15) 0.903(2) 0.575(2) 0.058(5) Uiso 0.122(6) 1 d PG B 2
C16A C 0.032(4) 0.804(5) 0.457(4) 0.058(5) Uiso 0.122(6) 1 d PG B 2
H16A H -0.0037 0.7748 0.3997 0.070(7) Uiso 0.122(6) 1 calc PR B 2
C17A C 0.009(3) 0.789(4) 0.558(4) 0.058(5) Uiso 0.122(6) 1 d PG B 2
H17A H -0.0431 0.7497 0.5721 0.070(7) Uiso 0.122(6) 1 calc PR B 2
C18A C 0.072(2) 0.839(4) 0.635(3) 0.058(5) Uiso 0.122(6) 1 d PG B 2
H18A H 0.0685 0.8384 0.7048 0.070(7) Uiso 0.122(6) 1 calc PR B 2

loop_
_atom_site_aniso_label
_atom_site_aniso_U_11
_atom_site_aniso_U_22
_atom_site_aniso_U_33
_atom_site_aniso_U_23
_atom_site_aniso_U_13
_atom_site_aniso_U_12
Re1 0.03858(10) 0.04447(10) 0.04135(9) 0.00021(6) 0.00629(6) 0.00367(6)
Re2 0.03675(9) 0.04090(10) 0.03649(9) 0.00001(5) 0.00213(6) -0.00406(5)
C1 0.052(2) 0.057(2) 0.059(2) 0.001(2) 0.0137(19) 0.0093(19)
O1 0.094(2) 0.092(3) 0.067(2) -0.0016(18) 0.0378(18) 0.026(2)
C2 0.065(3) 0.052(2) 0.059(2) 0.001(2) -0.0027(19) 0.003(2)
O2 0.127(3) 0.055(2) 0.112(3) 0.017(2) 0.002(2) -0.010(2)
C3 0.049(2) 0.059(3) 0.064(2) -0.0062(19) 0.003(2) 0.0054(18)
O3 0.056(2) 0.102(3) 0.106(3) -0.015(2) -0.022(2) 0.0108(18)
C4 0.042(2) 0.058(3) 0.060(2) 0.001(2) 0.0085(17) 0.0099(19)
O4 0.088(2) 0.0533(19) 0.089(2) 0.0090(17) 0.0285(18) 0.0052(17)
C5 0.050(2) 0.055(2) 0.056(2) -0.0033(19) 0.0084(18) -0.0096(18)
O5 0.084(2) 0.088(2) 0.072(2) -0.0339(18) 0.0286(17) -0.0089(19)
C6 0.055(2) 0.059(3) 0.051(2) 0.0037(18) -0.0035(18) 0.0000(19)
O6 0.095(3) 0.091(3) 0.088(2) 0.020(2) -0.024(2) 0.025(2)
C7 0.044(2) 0.053(2) 0.049(2) -0.0005(17) 0.0011(16) -0.0028(18)
O7 0.070(2) 0.073(2) 0.084(2) 0.0005(17) 0.0027(16) -0.0341(18)
C8 0.048(2) 0.048(2) 0.054(2) 0.0071(18) 0.0008(17) -0.0027(18)
O8 0.079(2) 0.074(2) 0.086(2) 0.0190(18) -0.0205(18) 0.0076(18)
C9 0.0395(19) 0.049(2) 0.0412(18) -0.0034(15) 0.0089(15) -0.0025(15)
O9 0.0474(16) 0.076(2) 0.0406(14) 0.0032(13) 0.0043(12) -0.0087(13)
C10 0.045(2) 0.046(2) 0.0446(19) 0.0003(16) 0.0051(15) -0.0015(16)
O10 0.0667(18) 0.0721(19) 0.0378(13) -0.0059(13) 0.0058(12) -0.0278(15)
C11 0.044(2) 0.047(2) 0.040(2) 0.0020(17) 0.0019(17) 0.006(2)
S1 0.0553(8) 0.0808(9) 0.0504(7) 0.0054(6) -0.0029(5) 0.0007(6)
C12 0.064(4) 0.063(5) 0.042(3) 0.006(3) -0.001(3) -0.006(3)
C13 0.086(4) 0.072(3) 0.040(2) 0.014(2) 0.016(2) 0.007(3)
C14 0.081(4) 0.074(3) 0.040(3) 0.001(3) -0.011(3) 0.007(3)
C15 0.050(3) 0.033(3) 0.041(2) -0.0017(17) 0.0072(18) -0.0083(19)
S2 0.0673(9) 0.0800(10) 0.0637(9) 0.0069(7) 0.0082(7) -0.0327(7)
C16 0.113(9) 0.091(8) 0.042(4) 0.023(3) 0.015(3) -0.027(4)
C17 0.088(5) 0.063(3) 0.047(2) 0.011(2) 0.021(3) -0.010(3)
C18 0.073(4) 0.070(3) 0.069(5) 0.021(3) 0.027(4) -0.013(4)

loop_
_atom_type_symbol
_atom_type_description
_atom_type_scat_dispersion_real
_atom_type_scat_dispersion_imag
_atom_type_scat_source
C C 0.0033 0.0016 'International Tables Vol C Tables 4.2.6.8 and 6.1.1.4'
H H 0.0000 0.0000 'International Tables Vol C Tables 4.2.6.8 and 6.1.1.4'
O O 0.0106 0.0060 'International Tables Vol C Tables 4.2.6.8 and 6.1.1.4'
S S 0.1246 0.1234 'International Tables Vol C Tables 4.2.6.8 and 6.1.1.4'
Re Re -1.0185 7.2310 'International Tables Vol C Tables 4.2.6.8 and 6.1.1.4'

loop_
_geom_angle_atom_site_label_1
_geom_angle_atom_site_label_2
_geom_angle_atom_site_label_3
_geom_angle
C1 Re1 C3 91.32(18)
C1 Re1 C4 93.46(17)
C3 Re1 C4 90.63(16)
C1 Re1 C2 89.38(18)
C3 Re1 C2 89.95(17)
C4 Re1 C2 177.08(17)
C1 Re1 C9 91.43(15)
C3 Re1 C9 176.55(15)
C4 Re1 C9 87.13(15)
C2 Re1 C9 92.15(15)
C1 Re1 H1 164.9(14)
C3 Re1 H1 99.8(14)
C4 Re1 H1 96.6(13)
C2 Re1 H1 80.5(13)
C9 Re1 H1 77.9(14)
C5 Re2 C7 89.63(16)
C5 Re2 C8 91.07(17)
C7 Re2 C8 92.87(15)
C5 Re2 C6 93.88(17)
C7 Re2 C6 92.35(16)
C8 Re2 C6 172.82(16)
C5 Re2 C10 93.36(15)
C7 Re2 C10 176.61(14)
C8 Re2 C10 85.49(15)
C6 Re2 C10 89.03(15)
C5 Re2 H1 168.3(14)
C7 Re2 H1 101.7(14)
C8 Re2 H1 85.2(13)
C6 Re2 H1 88.9(13)
C10 Re2 H1 75.3(14)
O1 C1 Re1 177.9(4)
O2 C2 Re1 177.5(4)
O3 C3 Re1 178.4(4)
O4 C4 Re1 179.0(4)
O5 C5 Re2 178.8(4)
O6 C6 Re2 177.3(4)
O7 C7 Re2 178.8(4)
O8 C8 Re2 177.2(4)
O9 C9 C11 111.7(3)
O9 C9 C11A 101.0(12)
O9 C9 Re1 123.6(3)
C11 C9 Re1 124.6(3)
C11A C9 Re1 134.9(12)
C9 O9 H10 120(3)
O10 C10 C15 113.2(3)
O10 C10 C15A 100.1(11)
O10 C10 Re2 122.0(3)
C15 C10 Re2 124.7(3)
C15A C10 Re2 137.8(11)
C10 O10 H10 122(3)
C12 C11 C9 132.1(5)
C12 C11 S1 108.8(4)
C9 C11 S1 119.1(3)
C14 S1 C11 91.9(3)
C13 C12 C11 112.3(7)
C13 C12 H12 123.9
C11 C12 H12 123.9
C14 C13 C12 113.0(5)
C14 C13 H13 123.5
C12 C13 H13 123.5
C13 C14 S1 113.9(4)
C13 C14 H14 123.0
S1 C14 H14 123.0
C12A C11A C9 149(3)
C12A C11A S1A 107.1
C9 C11A S1A 101(3)
C14A S1A C11A 96.4
C11A C12A C13A 114.7
C11A C12A H12A 122.7
C13A C12A H12A 122.7
C14A C13A C12A 114.2
C14A C13A H13A 122.9
C12A C13A H13A 122.9
C13A C14A S1A 107.6
C13A C14A H14A 126.2
S1A C14A H14A 126.2
C16 C15 C10 129.0(6)
C16 C15 S2 112.8(6)
C10 C15 S2 118.2(3)
C18 S2 C15 90.7(3)
C15 C16 C17 107.8(10)
C15 C16 H16 126.1
C17 C16 H16 126.1
C18 C17 C16 114.7(6)
C18 C17 H17 122.6
C16 C17 H17 122.6
C17 C18 S2 113.9(4)
C17 C18 H18 123.1
S2 C18 H18 123.1
C16A C15A C10 141(2)
C16A C15A S2A 107.1
C10 C15A S2A 111(2)
C18A S2A C15A 96.4
C15A C16A C17A 114.7
C15A C16A H16A 122.7
C17A C16A H16A 122.7
C18A C17A C16A 114.2
C18A C17A H17A 122.9
C16A C17A H17A 122.9
C17A C18A S2A 107.6
C17A C18A H18A 126.2
S2A C18A H18A 126.2

loop_
_geom_bond_atom_site_label_1
_geom_bond_atom_site_label_2
_geom_bond_distance
Re1 C1 1.926(4)
Re1 C3 1.978(4)
Re1 C4 1.985(5)
Re1 C2 1.992(4)
Re1 C9 2.158(4)
Re1 H1 1.76(4)
Re1 Re2 3.3622(2)
Re2 C5 1.938(4)
Re2 C7 1.972(4)
Re2 C8 1.989(4)
Re2 C6 1.995(4)
Re2 C10 2.173(4)
Re2 H1 1.80(4)
C1 O1 1.131(5)
C2 O2 1.127(5)
C3 O3 1.134(5)
C4 O4 1.139(5)
C5 O5 1.138(5)
C6 O6 1.118(5)
C7 O7 1.140(5)
C8 O8 1.125(4)
C9 O9 1.273(4)
C9 C11 1.453(5)
C9 C11A 1.70(5)
O9 H10 1.16(7)
C10 O10 1.283(4)
C10 C15 1.446(6)
C10 C15A 1.53(4)
O10 H10 1.29(7)
C11 C12 1.400(9)
C11 S1 1.739(4)
S1 C14 1.665(6)
C12 C13 1.396(9)
C12 H12 0.9300
C13 C14 1.329(7)
C13 H13 0.9300
C14 H14 0.9300
C11A C12A 1.4079
C11A S1A 1.7279
S1A C14A 1.7237
C12A C13A 1.4106
C12A H12A 0.9300
C13A C14A 1.4045
C13A H13A 0.9300
C14A H14A 0.9300
C15 C16 1.409(13)
C15 S2 1.724(5)
S2 C18 1.691(6)
C16 C17 1.441(14)
C16 H16 0.9300
C17 C18 1.318(7)
C17 H17 0.9300
C18 H18 0.9300
C15A C16A 1.4080
C15A S2A 1.7280
S2A C18A 1.7237
C16A C17A 1.4105
C16A H16A 0.9300
C17A C18A 1.4045
C17A H17A 0.9300
C18A H18A 0.9300

loop_
_geom_torsion_atom_site_label_1
_geom_torsion_atom_site_label_2
_geom_torsion_atom_site_label_3
_geom_torsion_atom_site_label_4
_geom_torsion
C1 Re1 C9 O9 144.1(3)
C4 Re1 C9 O9 -122.5(3)
C2 Re1 C9 O9 54.6(3)
C1 Re1 C9 C11 -38.4(4)
C4 Re1 C9 C11 55.0(3)
C2 Re1 C9 C11 -127.8(4)
C1 Re1 C9 C11A -46(3)
C4 Re1 C9 C11A 47(3)
C2 Re1 C9 C11A -135(3)
C5 Re2 C10 O10 145.6(3)
C8 Re2 C10 O10 54.8(3)
C6 Re2 C10 O10 -120.6(3)
C5 Re2 C10 C15 -32.3(4)
C8 Re2 C10 C15 -123.1(4)
C6 Re2 C10 C15 61.5(4)
C5 Re2 C10 C15A -35(3)
C8 Re2 C10 C15A -126(3)
C6 Re2 C10 C15A 58(3)
O9 C9 C11 C12 176.3(6)
C11A C9 C11 C12 151(11)
Re1 C9 C11 C12 -1.5(8)
O9 C9 C11 S1 -2.3(5)
C11A C9 C11 S1 -27(11)
Re1 C9 C11 S1 179.9(2)
C12 C11 S1 C14 -2.2(5)
C9 C11 S1 C14 176.7(4)
C9 C11 C12 C13 -175.5(6)
S1 C11 C12 C13 3.2(7)
C11 C12 C13 C14 -2.8(8)
C12 C13 C14 S1 1.1(7)
C11 S1 C14 C13 0.7(5)
O9 C9 C11A C12A -26(7)
Re1 C9 C11A C12A 163(5)
O9 C9 C11A S1A 176(2)
C11 C9 C11A S1A -28(9)
Re1 C9 C11A S1A 4(5)
C12A C11A S1A C14A 0.3
C9 C11A S1A C14A 169(5)
C9 C11A C12A C13A -158(9)
S1A C11A C12A C13A -0.3
C11A C12A C13A C14A 0.1
C12A C13A C14A S1A 0.1
C11A S1A C14A C13A -0.2
O10 C10 C15 C16 173.9(9)
Re2 C10 C15 C16 -8.0(11)
O10 C10 C15 S2 -6.2(5)
C15A C10 C15 S2 -17(10)
Re2 C10 C15 S2 171.9(2)
C16 C15 S2 C18 -1.0(8)
C10 C15 S2 C18 179.1(5)
C10 C15 C16 C17 -177.5(7)
S2 C15 C16 C17 2.6(11)
C15 C16 C17 C18 -3.5(12)
C16 C17 C18 S2 2.9(9)
C15 S2 C18 C17 -1.1(5)
O10 C10 C15A C16A -20(4)
Re2 C10 C15A C16A 161(3)
O10 C10 C15A S2A 177(2)
Re2 C10 C15A S2A -2(5)
C16A C15A S2A C18A 0.3
C10 C15A S2A C18A 169(4)
C10 C15A C16A C17A -164(6)
S2A C15A C16A C17A -0.3
C15A C16A C17A C18A 0.1
C16A C17A C18A S2A 0.1
C15A S2A C18A C17A -0.2
